data_2213364
loop_
_publ_author_name
'Saeed, Aamer'
'Bolte, Michael'

_publ_section_title
;
 5,6,7-Trimethoxy-2,3-dihydroinden-1-one
;
_journal_coeditor_code HB2386
_journal_issue 5
_journal_name_full 'Acta Crystallographica Section E'
_journal_page_first o2757
_journal_page_last o2757
_journal_paper_doi 10.1107/S1600536807019848
_journal_volume 63
_journal_year 2007
_chemical_formula_iupac 'C12 H14 O4'
_chemical_formula_moiety 'C12 H14 O4'
_chemical_formula_sum 'C12 H14 O4'
_chemical_formula_weight 222.23
_chemical_name_systematic
;
5,6,7-Trimethoxy-2,3-dihydroinden-1-one
;
_space_group_IT_number 14
_symmetry_cell_setting monoclinic
_symmetry_space_group_name_Hall '-P 2yn'
_symmetry_space_group_name_H-M 'P 1 21/n 1'
_atom_sites_solution_hydrogens geom
_atom_sites_solution_primary direct
_atom_sites_solution_secondary difmap
_audit_creation_method SHELXL97
_cell_angle_alpha 90.00
_cell_angle_beta 94.070(6)
_cell_angle_gamma 90.00
_cell_formula_units_Z 4
_cell_length_a 8.9319(7)
_cell_length_b 7.2870(5)
_cell_length_c 16.8250(12)
_cell_measurement_reflns_used 10752
_cell_measurement_temperature 173(2)
_cell_measurement_theta_max 27.4
_cell_measurement_theta_min 3.7
_cell_volume 1092.32(14)
_computing_cell_refinement X-AREA
_computing_data_collection 'X-AREA (Stoe & Cie, 2001)'
_computing_data_reduction X-AREA
_computing_molecular_graphics 'PLATON (Spek, 2003)'
_computing_publication_material SHELXL97
_computing_structure_refinement 'SHELXL97 (Sheldrick, 1997)'
_computing_structure_solution 'SHELXS97 (Sheldrick, 1997)'
_diffrn_ambient_temperature 173(2)
_diffrn_measured_fraction_theta_full 0.998
_diffrn_measured_fraction_theta_max 0.996
_diffrn_measurement_device_type 'Stoe IPDSII two-circle'
_diffrn_measurement_method \w
_diffrn_radiation_monochromator graphite
_diffrn_radiation_source 'fine-focus sealed tube'
_diffrn_radiation_type MoK\a
_diffrn_radiation_wavelength 0.71073
_diffrn_reflns_av_R_equivalents 0.0368
_diffrn_reflns_av_sigmaI/netI 0.0191
_diffrn_reflns_limit_h_max 11
_diffrn_reflns_limit_h_min -11
_diffrn_reflns_limit_k_max 9
_diffrn_reflns_limit_k_min -9
_diffrn_reflns_limit_l_max 21
_diffrn_reflns_limit_l_min -21
_diffrn_reflns_number 13559
_diffrn_reflns_theta_full 25.00
_diffrn_reflns_theta_max 27.55
_diffrn_reflns_theta_min 3.61
_diffrn_standards_number 0
_exptl_absorpt_coefficient_mu 0.101
_exptl_absorpt_correction_type none
_exptl_crystal_colour colourless
_exptl_crystal_density_diffrn 1.351
_exptl_crystal_density_method 'not measured'
_exptl_crystal_description block
_exptl_crystal_F_000 472
_exptl_crystal_size_max 0.44
_exptl_crystal_size_mid 0.36
_exptl_crystal_size_min 0.35
_refine_diff_density_max 0.309
_refine_diff_density_min -0.182
_refine_ls_extinction_coef 0.032(3)
_refine_ls_extinction_expression Fc^*^=kFc[1+0.001xFc^2^\l^3^/sin(2\q)]^-1/4^
_refine_ls_extinction_method 'SHELXL97 (Sheldrick, 1997)'
_refine_ls_goodness_of_fit_ref 1.049
_refine_ls_hydrogen_treatment constr
_refine_ls_matrix_type full
_refine_ls_number_parameters 149
_refine_ls_number_reflns 2503
_refine_ls_number_restraints 0
_refine_ls_restrained_S_all 1.049
_refine_ls_R_factor_all 0.0408
_refine_ls_R_factor_gt 0.0361
_refine_ls_shift/su_max 0.000
_refine_ls_shift/su_mean 0.000
_refine_ls_structure_factor_coef Fsqd
_refine_ls_weighting_details 'calc w = 1/[\s^2^(Fo^2^)+(0.0517P)^2^+0.3007P] where P=(Fo^2^+2Fc^2^)/3'
_refine_ls_weighting_scheme calc
_refine_ls_wR_factor_gt 0.0966
_refine_ls_wR_factor_ref 0.0991
_reflns_number_gt 2228
_reflns_number_total 2503
_reflns_threshold_expression I>2\s(I)
_cod_data_source_file hb2386.cif
_cod_data_source_block I
_cod_depositor_comments
;
The following automatic conversions were performed:
'_symmetry_cell_setting' value 'Monoclinic' changed to 'monoclinic'
according to '/home/saulius/struct/CIF-dictionaries/cif_core.dic'
dictionary named 'cif_core.dic' version 2.4.1 from 2010-06-29.

Automatic conversion script
Id: cif_fix_enum 1527 2010-12-29 10:47:43Z saulius 

The following automatic conversions were performed:

'_symmetry_cell_setting' value 'Monoclinic' changed to 'monoclinic'
according to /home/saulius/struct/CIF-dictionaries/cif_core.dic
dictionary named 'cif_core.dic' version 2.4.1 from 2010-06-29.

Automatic conversion script
Id: cif_fix_values 1715 2011-07-08 13:25:40Z adriana 
;
_cod_original_sg_symbol_H-M 'P 21/n'
_cod_database_code 2213364
_cod_database_fobs_code 2213364

loop_
_symmetry_equiv_pos_as_xyz
'x, y, z'
'-x+1/2, y+1/2, -z+1/2'
'-x, -y, -z'
'x-1/2, -y-1/2, z-1/2'

loop_
_atom_site_type_symbol
_atom_site_label
_atom_site_fract_x
_atom_site_fract_y
_atom_site_fract_z
_atom_site_U_iso_or_equiv
_atom_site_adp_type
_atom_site_calc_flag
_atom_site_refinement_flags
_atom_site_occupancy
O O1 0.74306(10) 0.18545(11) 0.48369(5) 0.0279(2) Uani d . 1
O O2 0.69416(9) 0.34326(11) 0.62622(5) 0.02385(19) Uani d . 1
O O3 0.74311(9) 0.70171(11) 0.65236(4) 0.0242(2) Uani d . 1
O O4 0.86342(11) 0.27959(15) 0.32016(5) 0.0386(2) Uani d . 1
C C1 0.76746(11) 0.37103(14) 0.49242(6) 0.0200(2) Uani d . 1
C C2 0.74150(11) 0.45090(14) 0.56521(6) 0.0190(2) Uani d . 1
C C3 0.77195(11) 0.64021(14) 0.57867(6) 0.0192(2) Uani d . 1
C C4 0.82703(11) 0.74926(14) 0.51888(6) 0.0211(2) Uani d . 1
H H4 0.8468 0.8761 0.5275 0.025 Uiso calc R 1
C C5 0.85206(11) 0.66692(15) 0.44633(6) 0.0210(2) Uani d . 1
C C6 0.82389(11) 0.48094(15) 0.43221(6) 0.0207(2) Uani d . 1
C C7 0.86659(12) 0.43158(18) 0.35147(6) 0.0268(3) Uani d . 1
C C8 0.91705(15) 0.6070(2) 0.31223(7) 0.0346(3) Uani d . 1
H H8A 0.8481 0.6376 0.2654 0.042 Uiso calc R 1
H H8B 1.0195 0.5919 0.2943 0.042 Uiso calc R 1
C C9 0.91487(13) 0.75968(18) 0.37514(7) 0.0294(3) Uani d . 1
H H9A 1.0173 0.8070 0.3890 0.035 Uiso calc R 1
H H9B 0.8498 0.8626 0.3557 0.035 Uiso calc R 1
C C10 0.61698(14) 0.13820(18) 0.42970(8) 0.0324(3) Uani d . 1
H H10A 0.5251 0.1897 0.4492 0.049 Uiso calc R 1
H H10B 0.6079 0.0044 0.4263 0.049 Uiso calc R 1
H H10C 0.6320 0.1883 0.3768 0.049 Uiso calc R 1
C C11 0.53673(13) 0.36075(18) 0.63795(8) 0.0310(3) Uani d . 1
H H11A 0.5158 0.4856 0.6558 0.046 Uiso calc R 1
H H11B 0.5092 0.2726 0.6784 0.046 Uiso calc R 1
H H11C 0.4780 0.3360 0.5877 0.046 Uiso calc R 1
C C12 0.77570(14) 0.89208(16) 0.66966(7) 0.0289(3) Uani d . 1
H H12A 0.8829 0.9151 0.6653 0.043 Uiso calc R 1
H H12B 0.7494 0.9206 0.7239 0.043 Uiso calc R 1
H H12C 0.7169 0.9699 0.6316 0.043 Uiso calc R 1

loop_
_atom_site_aniso_label
_atom_site_aniso_U_11
_atom_site_aniso_U_22
_atom_site_aniso_U_33
_atom_site_aniso_U_12
_atom_site_aniso_U_13
_atom_site_aniso_U_23
O1 0.0334(4) 0.0174(4) 0.0317(4) 0.0008(3) -0.0061(3) -0.0016(3)
O2 0.0236(4) 0.0224(4) 0.0262(4) 0.0001(3) 0.0064(3) 0.0081(3)
O3 0.0298(4) 0.0218(4) 0.0216(4) -0.0020(3) 0.0071(3) -0.0021(3)
O4 0.0362(5) 0.0486(6) 0.0316(5) 0.0022(4) 0.0063(4) -0.0149(4)
C1 0.0185(5) 0.0176(5) 0.0235(5) 0.0025(4) -0.0015(4) 0.0009(4)
C2 0.0169(5) 0.0191(5) 0.0209(5) 0.0007(4) 0.0022(4) 0.0043(4)
C3 0.0174(5) 0.0207(5) 0.0197(5) 0.0016(4) 0.0020(4) 0.0008(4)
C4 0.0204(5) 0.0186(5) 0.0246(5) -0.0001(4) 0.0026(4) 0.0032(4)
C5 0.0163(4) 0.0252(5) 0.0216(5) 0.0022(4) 0.0019(4) 0.0059(4)
C6 0.0170(5) 0.0259(5) 0.0190(5) 0.0041(4) 0.0001(4) 0.0010(4)
C7 0.0185(5) 0.0409(7) 0.0208(5) 0.0058(4) 0.0005(4) -0.0020(5)
C8 0.0313(6) 0.0515(8) 0.0218(5) 0.0026(6) 0.0069(4) 0.0061(5)
C9 0.0270(6) 0.0349(6) 0.0271(6) 0.0030(5) 0.0076(4) 0.0120(5)
C10 0.0315(6) 0.0287(6) 0.0363(6) -0.0045(5) -0.0026(5) -0.0055(5)
C11 0.0244(6) 0.0339(6) 0.0357(6) -0.0051(5) 0.0095(5) 0.0039(5)
C12 0.0348(6) 0.0235(6) 0.0290(6) -0.0027(5) 0.0051(4) -0.0064(4)

loop_
_atom_type_symbol
_atom_type_description
_atom_type_scat_dispersion_real
_atom_type_scat_dispersion_imag
_atom_type_scat_source
C C 0.0033 0.0016 'International Tables Vol C Tables 4.2.6.8 and 6.1.1.4'
H H 0.0000 0.0000 'International Tables Vol C Tables 4.2.6.8 and 6.1.1.4'
O O 0.0106 0.0060 'International Tables Vol C Tables 4.2.6.8 and 6.1.1.4'

loop_
_geom_angle_atom_site_label_1
_geom_angle_atom_site_label_2
_geom_angle_atom_site_label_3
_geom_angle
C1 O1 C10 114.45(9)
C2 O2 C11 113.90(8)
C3 O3 C12 116.89(8)
O1 C1 C2 118.07(9)
O1 C1 C6 122.86(10)
C2 C1 C6 119.01(10)
O2 C2 C1 119.72(9)
O2 C2 C3 119.85(9)
C1 C2 C3 120.32(9)
O3 C3 C4 124.58(10)
O3 C3 C2 114.75(9)
C4 C3 C2 120.67(9)
C5 C4 C3 118.18(10)
C5 C4 H4 120.9
C3 C4 H4 120.9
C4 C5 C6 121.97(9)
C4 C5 C9 126.26(10)
C6 C5 C9 111.75(10)
C5 C6 C1 119.85(9)
C5 C6 C7 109.69(10)
C1 C6 C7 130.43(10)
O4 C7 C6 127.87(11)
O4 C7 C8 124.83(11)
C6 C7 C8 107.30(10)
C7 C8 C9 106.90(9)
C7 C8 H8A 110.3
C9 C8 H8A 110.3
C7 C8 H8B 110.3
C9 C8 H8B 110.3
H8A C8 H8B 108.6
C5 C9 C8 104.16(10)
C5 C9 H9A 110.9
C8 C9 H9A 110.9
C5 C9 H9B 110.9
C8 C9 H9B 110.9
H9A C9 H9B 108.9
O1 C10 H10A 109.5
O1 C10 H10B 109.5
H10A C10 H10B 109.5
O1 C10 H10C 109.5
H10A C10 H10C 109.5
H10B C10 H10C 109.5
O2 C11 H11A 109.5
O2 C11 H11B 109.5
H11A C11 H11B 109.5
O2 C11 H11C 109.5
H11A C11 H11C 109.5
H11B C11 H11C 109.5
O3 C12 H12A 109.5
O3 C12 H12B 109.5
H12A C12 H12B 109.5
O3 C12 H12C 109.5
H12A C12 H12C 109.5
H12B C12 H12C 109.5

loop_
_geom_bond_atom_site_label_1
_geom_bond_atom_site_label_2
_geom_bond_distance
O1 C1 1.3760(13)
O1 C10 1.4377(14)
O2 C2 1.3818(12)
O2 C11 1.4394(13)
O3 C3 1.3600(12)
O3 C12 1.4429(14)
O4 C7 1.2259(16)
C1 C2 1.3901(14)
C1 C6 1.4122(15)
C2 C3 1.4211(15)
C3 C4 1.3984(14)
C4 C5 1.3924(15)
C4 H4 0.9500
C5 C6 1.3957(16)
C5 C9 1.5171(14)
C6 C7 1.4810(14)
C7 C8 1.5217(18)
C8 C9 1.5366(19)
C8 H8A 0.9900
C8 H8B 0.9900
C9 H9A 0.9900
C9 H9B 0.9900
C10 H10A 0.9800
C10 H10B 0.9800
C10 H10C 0.9800
C11 H11A 0.9800
C11 H11B 0.9800
C11 H11C 0.9800
C12 H12A 0.9800
C12 H12B 0.9800
C12 H12C 0.9800

loop_
_geom_torsion_atom_site_label_1
_geom_torsion_atom_site_label_2
_geom_torsion_atom_site_label_3
_geom_torsion_atom_site_label_4
_geom_torsion
_geom_torsion_publ_flag
C10 O1 C1 C2 111.17(11) ?
C10 O1 C1 C6 -71.82(13) y
C11 O2 C2 C1 -103.31(11) ?
C11 O2 C2 C3 80.44(12) y
O1 C1 C2 O2 0.67(14) ?
C6 C1 C2 O2 -176.46(9) ?
O1 C1 C2 C3 176.91(9) ?
C6 C1 C2 C3 -0.22(15) ?
C12 O3 C3 C4 -1.56(15) y
C12 O3 C3 C2 178.52(9) ?
O2 C2 C3 O3 -3.26(13) ?
C1 C2 C3 O3 -179.49(9) ?
O2 C2 C3 C4 176.82(9) ?
C1 C2 C3 C4 0.59(15) ?
O3 C3 C4 C5 179.63(9) ?
C2 C3 C4 C5 -0.46(15) ?
C3 C4 C5 C6 -0.02(15) ?
C3 C4 C5 C9 -178.30(10) ?
C4 C5 C6 C1 0.38(15) ?
C9 C5 C6 C1 178.89(9) ?
C4 C5 C6 C7 -177.77(9) ?
C9 C5 C6 C7 0.73(12) ?
O1 C1 C6 C5 -177.24(9) ?
C2 C1 C6 C5 -0.25(15) ?
O1 C1 C6 C7 0.48(17) ?
C2 C1 C6 C7 177.47(10) ?
C5 C6 C7 O4 176.68(11) ?
C1 C6 C7 O4 -1.22(19) ?
C5 C6 C7 C8 -3.29(12) ?
C1 C6 C7 C8 178.82(10) ?
O4 C7 C8 C9 -175.48(11) ?
C6 C7 C8 C9 4.49(12) ?
C4 C5 C9 C8 -179.50(10) ?
C6 C5 C9 C8 2.07(12) ?
C7 C8 C9 C5 -3.94(12) ?

loop_
_cod_related_entry_id
_cod_related_entry_database
_cod_related_entry_code
1 ChemSpider 530446
